data_4109065
loop_
_publ_author_name
'Jorge Esquivias'
'Ram\'on G\'omez Array\'as'
'Juan C. Carretero'

_publ_section_title
;
 Catalytic Asymmetric Inverse-Electron-Demand Diels-Alder Reaction of
 N-Sulfonyl-1-Aza-1,3-Dienes
;
_journal_name_full 'Journal of the American Chemical Society'
_journal_page_first 1480
_journal_page_last 1481
_journal_paper_doi 10.1021/ja0658766
_journal_volume 129
_journal_year 2007
_chemical_absolute_configuration rmad
_chemical_formula_sum 'C27 H24 N2 O2 S'
_chemical_formula_weight 440.54
_chemical_name_systematic
;
 ?
;
_space_group_IT_number 19
_symmetry_cell_setting orthorhombic
_symmetry_space_group_name_Hall 'P 2ac 2ab'
_symmetry_space_group_name_H-M 'P 21 21 21'
_atom_sites_solution_hydrogens geom
_atom_sites_solution_primary direct
_atom_sites_solution_secondary difmap
_audit_creation_method SHELXL-97
_cell_angle_alpha 90.00
_cell_angle_beta 90.00
_cell_angle_gamma 90.00
_cell_formula_units_Z 4
_cell_length_a 11.123(5)
_cell_length_b 12.226(5)
_cell_length_c 16.556(9)
_cell_measurement_reflns_used 1231
_cell_measurement_temperature 100(2)
_cell_measurement_theta_max 20.48
_cell_measurement_theta_min 2.75
_cell_volume 2251.4(18)
_computing_cell_refinement 'Bruker-Nonius Apex v1.0-22 2002'
_computing_data_collection 'Bruker-Nonius Apex v1.0-22 2002'
_computing_data_reduction 'SAINT+ Version 7.06A Bruker-Nonius, 2004'
_computing_molecular_graphics 'Shelxtl Version 6.12 (Sheldrick, 2001)'
_computing_publication_material 'Shelxtl Version 6.12 (Sheldrick, 2001)'
_computing_structure_refinement 'Shelxtl Version 6.12 (Sheldrick, 2001)'
_computing_structure_solution 'Shelxtl Version 6.12 (Sheldrick, 2001)'
_diffrn_ambient_temperature 100(2)
_diffrn_detector_area_resol_mean 512
_diffrn_detector_type '4K CCD area detector APEX II'
_diffrn_measured_fraction_theta_full 0.991
_diffrn_measured_fraction_theta_max 0.991
_diffrn_measurement_device_type 'Kappa 4-axis goniometer bruker-nonius'
_diffrn_measurement_method
;
 Fullsphere data collection, phi and omega scans
;
_diffrn_measurement_specimen_support 'magnetic support whith 10 micron nylon fiber cryoloop'
_diffrn_radiation_monochromator 'Multilayer Montel 200 mirrors'
_diffrn_radiation_type MoK\a
_diffrn_radiation_wavelength 0.71073
_diffrn_reflns_av_R_equivalents 0.1389
_diffrn_reflns_av_sigmaI/netI 0.1291
_diffrn_reflns_limit_h_max 14
_diffrn_reflns_limit_h_min -13
_diffrn_reflns_limit_k_max 13
_diffrn_reflns_limit_k_min -15
_diffrn_reflns_limit_l_max 19
_diffrn_reflns_limit_l_min -21
_diffrn_reflns_number 19072
_diffrn_reflns_theta_full 26.88
_diffrn_reflns_theta_max 26.88
_diffrn_reflns_theta_min 2.76
_diffrn_source 'rotating anode X-ray tube'
_diffrn_source_current 90
_diffrn_source_power 50
_diffrn_source_size '3 mm x 0.3 mm fine focus'
_diffrn_source_type 'Bruker-Nonius FR 591'
_exptl_absorpt_coefficient_mu 0.171
_exptl_absorpt_correction_T_max 1.000000
_exptl_absorpt_correction_T_min 0.816356
_exptl_absorpt_correction_type empirical
_exptl_absorpt_process_details
; 
 SADABS Version 2.1 2003 Bruker-Nonius
 Blessing, Acta Cryst. (1995) A51 33-38
;
_exptl_crystal_colour colorless
_exptl_crystal_density_diffrn 1.300
_exptl_crystal_description Needle
_exptl_crystal_F_000 928
_exptl_crystal_size_max 0.30
_exptl_crystal_size_mid 0.02
_exptl_crystal_size_min 0.01
_refine_diff_density_max 0.916
_refine_diff_density_min -0.955
_refine_diff_density_rms 0.169
_refine_ls_abs_structure_details 'Flack H D (1983), Acta Cryst. A39, 876-881'
_refine_ls_abs_structure_Flack 0.05(17)
_refine_ls_extinction_method none
_refine_ls_goodness_of_fit_ref 1.022
_refine_ls_hydrogen_treatment noref
_refine_ls_matrix_type full
_refine_ls_number_parameters 290
_refine_ls_number_reflns 4809
_refine_ls_number_restraints 0
_refine_ls_restrained_S_all 1.022
_refine_ls_R_factor_all 0.1311
_refine_ls_R_factor_gt 0.0762
_refine_ls_shift/su_max 0.000
_refine_ls_shift/su_mean 0.000
_refine_ls_structure_factor_coef Fsqd
_refine_ls_weighting_details 'calc w=1/[\s^2^(Fo^2^)+(0.1200P)^2^+0.0000P] where P=(Fo^2^+2Fc^2^)/3'
_refine_ls_weighting_scheme calc
_refine_ls_wR_factor_gt 0.1738
_refine_ls_wR_factor_ref 0.2115
_reflns_number_gt 3164
_reflns_number_total 4809
_reflns_threshold_expression >2sigma(I)
_cod_data_source_file ja0658766si20061212_022631.cif
_cod_data_source_block jep002_0m
_cod_original_cell_volume 2251.3(18)
_cod_database_code 4109065

loop_
_symmetry_equiv_pos_as_xyz
'x, y, z'
'-x+1/2, -y, z+1/2'
'-x, y+1/2, -z+1/2'
'x+1/2, -y+1/2, -z'

loop_
_atom_site_label
_atom_site_type_symbol
_atom_site_fract_x
_atom_site_fract_y
_atom_site_fract_z
_atom_site_U_iso_or_equiv
_atom_site_adp_type
_atom_site_occupancy
_atom_site_symmetry_multiplicity
_atom_site_calc_flag
_atom_site_refinement_flags
S1 S 0.60431(10) 0.05530(10) 0.20306(7) 0.0188(3) Uani 1 1 d .
O1 O 0.7299(3) 0.0655(3) 0.2132(2) 0.0248(8) Uani 1 1 d .
N1 N 0.5322(4) 0.1704(3) 0.2234(2) 0.0187(9) Uani 1 1 d .
C1 C 0.5574(4) 0.2628(4) 0.1665(3) 0.0200(11) Uani 1 1 d .
H1 H 0.5031 0.3240 0.1831 0.024 Uiso 1 1 calc R
O2 O 0.5474(3) -0.0294(3) 0.2486(2) 0.0249(8) Uani 1 1 d .
N2 N 0.5232(4) 0.2344(3) 0.0851(2) 0.0208(9) Uani 1 1 d .
C2 C 0.6834(4) 0.3058(4) 0.1741(3) 0.0218(11) Uani 1 1 d .
H2A H 0.6957 0.3669 0.1358 0.026 Uiso 1 1 calc R
H2B H 0.7416 0.2472 0.1609 0.026 Uiso 1 1 calc R
C3 C 0.7042(4) 0.3457(4) 0.2607(3) 0.0213(11) Uani 1 1 d .
H3 H 0.6743 0.4228 0.2629 0.026 Uiso 1 1 calc R
C4 C 0.6332(4) 0.2829(4) 0.3219(3) 0.0217(11) Uani 1 1 d .
H4 H 0.6459 0.3009 0.3771 0.026 Uiso 1 1 calc R
C5 C 0.5540(4) 0.2044(4) 0.3063(3) 0.0185(10) Uani 1 1 d .
C6 C 0.8361(4) 0.3501(4) 0.2800(3) 0.0198(10) Uani 1 1 d .
C7 C 0.8991(4) 0.4476(4) 0.2757(2) 0.0211(10) Uani 1 1 d .
H7 H 0.8564 0.5135 0.2653 0.025 Uiso 1 1 calc R
C8 C 1.0212(4) 0.4518(4) 0.2860(3) 0.0242(10) Uani 1 1 d .
H8 H 1.0620 0.5198 0.2824 0.029 Uiso 1 1 calc R
C9 C 1.0854(4) 0.3567(4) 0.3018(3) 0.0266(11) Uani 1 1 d .
H9 H 1.1702 0.3586 0.3088 0.032 Uiso 1 1 calc R
C10 C 1.0228(5) 0.2590(4) 0.3071(3) 0.0260(12) Uani 1 1 d .
H10 H 1.0654 0.1933 0.3179 0.031 Uiso 1 1 calc R
C11 C 0.9010(4) 0.2554(4) 0.2970(3) 0.0194(10) Uani 1 1 d .
H11 H 0.8601 0.1875 0.3017 0.023 Uiso 1 1 calc R
C12 C 0.4743(5) 0.1540(4) 0.3673(3) 0.0219(11) Uani 1 1 d .
C13 C 0.5124(5) 0.1398(4) 0.4465(3) 0.0251(12) Uani 1 1 d .
H13 H 0.5927 0.1574 0.4611 0.030 Uiso 1 1 calc R
C14 C 0.4339(5) 0.1001(4) 0.5040(3) 0.0294(13) Uani 1 1 d .
H14 H 0.4604 0.0913 0.5582 0.035 Uiso 1 1 calc R
C15 C 0.3188(5) 0.0735(4) 0.4840(3) 0.0274(12) Uani 1 1 d .
H15 H 0.2655 0.0459 0.5239 0.033 Uiso 1 1 calc R
C16 C 0.2800(5) 0.0866(4) 0.4059(3) 0.0255(12) Uani 1 1 d .
H16 H 0.2000 0.0674 0.3916 0.031 Uiso 1 1 calc R
C17 C 0.3580(4) 0.1279(4) 0.3476(3) 0.0241(12) Uani 1 1 d .
H17 H 0.3305 0.1380 0.2937 0.029 Uiso 1 1 calc R
C18 C 0.4551(5) 0.3179(4) 0.0421(3) 0.0277(12) Uani 1 1 d .
H18 H 0.4911 0.3905 0.0559 0.033 Uiso 1 1 calc R
C19 C 0.4672(6) 0.3023(5) -0.0473(3) 0.0334(13) Uani 1 1 d .
H19 H 0.4557 0.3636 -0.0818 0.040 Uiso 1 1 calc R
C20 C 0.4931(5) 0.2076(5) -0.0797(3) 0.0289(13) Uani 1 1 d .
H20 H 0.4935 0.2002 -0.1368 0.035 Uiso 1 1 calc R
C21 C 0.5211(5) 0.1135(4) -0.0293(3) 0.0233(11) Uani 1 1 d .
C22 C 0.5386(5) 0.0099(4) -0.0609(3) 0.0278(12) Uani 1 1 d .
H22 H 0.5274 -0.0015 -0.1172 0.033 Uiso 1 1 calc R
C23 C 0.5718(5) -0.0779(4) -0.0127(3) 0.0308(13) Uani 1 1 d .
H23 H 0.5830 -0.1483 -0.0358 0.037 Uiso 1 1 calc R
C24 C 0.5882(5) -0.0623(4) 0.0673(3) 0.0244(11) Uani 1 1 d .
H24 H 0.6108 -0.1220 0.1007 0.029 Uiso 1 1 calc R
C25 C 0.5719(4) 0.0415(4) 0.1012(3) 0.0202(11) Uani 1 1 d .
C26 C 0.5370(4) 0.1310(4) 0.0544(3) 0.0191(10) Uani 1 1 d .
C27 C 0.3244(6) 0.3207(7) 0.0667(4) 0.0503(18) Uani 1 1 d .
H27A H 0.2856 0.2519 0.0512 0.075 Uiso 1 1 calc R
H27B H 0.2842 0.3818 0.0395 0.075 Uiso 1 1 calc R
H27C H 0.3185 0.3304 0.1253 0.075 Uiso 1 1 calc R

loop_
_atom_site_aniso_label
_atom_site_aniso_U_11
_atom_site_aniso_U_22
_atom_site_aniso_U_33
_atom_site_aniso_U_23
_atom_site_aniso_U_13
_atom_site_aniso_U_12
S1 0.0278(6) 0.0060(5) 0.0227(5) -0.0004(5) -0.0010(5) 0.0006(5)
O1 0.0339(18) 0.0058(17) 0.0348(19) -0.0021(16) -0.0043(15) 0.0079(14)
N1 0.028(2) 0.007(2) 0.021(2) -0.0015(16) 0.0019(16) -0.0002(16)
C1 0.029(3) 0.009(2) 0.022(2) 0.004(2) -0.0006(19) 0.0036(19)
O2 0.041(2) 0.0031(18) 0.0304(18) 0.0030(14) 0.0051(15) -0.0046(14)
N2 0.030(2) 0.009(2) 0.024(2) 0.0018(17) -0.0054(18) 0.0033(17)
C2 0.027(3) 0.011(3) 0.028(2) 0.001(2) -0.005(2) -0.0016(19)
C3 0.028(3) 0.009(3) 0.026(2) 0.003(2) 0.003(2) 0.005(2)
C4 0.027(3) 0.012(3) 0.026(2) -0.001(2) -0.0040(19) -0.0005(19)
C5 0.025(2) 0.009(2) 0.021(2) -0.0025(19) -0.002(2) 0.0032(18)
C6 0.027(3) 0.012(3) 0.021(2) -0.003(2) -0.0030(19) -0.0024(19)
C7 0.031(2) 0.014(2) 0.018(2) -0.001(2) 0.0007(19) -0.003(2)
C8 0.033(3) 0.015(3) 0.024(2) 0.002(2) 0.000(2) -0.006(2)
C9 0.025(3) 0.027(3) 0.028(3) 0.000(2) 0.000(2) -0.004(2)
C10 0.037(3) 0.013(3) 0.029(3) 0.000(2) -0.003(2) 0.002(2)
C11 0.028(2) 0.009(2) 0.021(2) 0.000(2) 0.000(2) -0.0009(19)
C12 0.032(3) 0.008(3) 0.026(3) -0.003(2) 0.004(2) 0.007(2)
C13 0.034(3) 0.015(3) 0.026(3) -0.005(2) -0.002(2) -0.001(2)
C14 0.047(3) 0.018(3) 0.023(3) -0.001(2) 0.001(2) 0.004(2)
C15 0.046(3) 0.006(3) 0.030(3) -0.001(2) 0.011(2) 0.004(2)
C16 0.025(3) 0.014(3) 0.037(3) -0.001(2) 0.008(2) 0.000(2)
C17 0.031(3) 0.017(3) 0.024(2) 0.000(2) -0.002(2) 0.004(2)
C18 0.040(3) 0.012(3) 0.030(3) 0.003(2) -0.012(2) 0.008(2)
C19 0.052(4) 0.017(3) 0.031(3) 0.007(2) -0.010(3) 0.003(3)
C20 0.044(3) 0.021(3) 0.022(3) 0.004(2) -0.012(2) -0.001(2)
C21 0.029(3) 0.015(3) 0.026(3) 0.002(2) -0.004(2) -0.005(2)
C22 0.037(3) 0.022(3) 0.024(3) -0.005(2) -0.007(2) -0.004(2)
C23 0.048(3) 0.011(3) 0.034(3) -0.005(2) 0.004(2) -0.002(2)
C24 0.040(3) 0.005(2) 0.028(2) -0.003(2) 0.000(2) 0.001(2)
C25 0.026(3) 0.008(3) 0.027(2) -0.001(2) -0.0011(19) -0.0023(19)
C26 0.023(2) 0.008(3) 0.026(2) 0.001(2) -0.001(2) 0.0004(19)
C27 0.047(4) 0.063(5) 0.041(4) -0.008(3) -0.010(3) 0.019(3)

loop_
_atom_type_symbol
_atom_type_description
_atom_type_scat_dispersion_real
_atom_type_scat_dispersion_imag
_atom_type_scat_source
C C 0.0033 0.0016 'International Tables Vol C Tables 4.2.6.8 and 6.1.1.4'
H H 0.0000 0.0000 'International Tables Vol C Tables 4.2.6.8 and 6.1.1.4'
N N 0.0061 0.0033 'International Tables Vol C Tables 4.2.6.8 and 6.1.1.4'
O O 0.0106 0.0060 'International Tables Vol C Tables 4.2.6.8 and 6.1.1.4'
S S 0.1246 0.1234 'International Tables Vol C Tables 4.2.6.8 and 6.1.1.4'

loop_
_geom_angle_atom_site_label_1
_geom_angle_atom_site_label_2
_geom_angle_atom_site_label_3
_geom_angle
O1 S1 O2 116.1(2)
O1 S1 N1 112.3(2)
O2 S1 N1 107.2(2)
O1 S1 C25 109.3(2)
O2 S1 C25 110.5(2)
N1 S1 C25 100.4(2)
C5 N1 C1 110.3(4)
C5 N1 S1 110.7(3)
C1 N1 S1 115.0(3)
N2 C1 N1 110.9(4)
N2 C1 C2 114.1(4)
N1 C1 C2 112.6(4)
C26 N2 C1 122.6(4)
C26 N2 C18 121.5(4)
C1 N2 C18 115.2(4)
C1 C2 C3 109.3(4)
C4 C3 C6 112.9(4)
C4 C3 C2 113.0(4)
C6 C3 C2 110.9(4)
C5 C4 C3 126.0(5)
C4 C5 N1 120.1(4)
C4 C5 C12 124.4(4)
N1 C5 C12 115.2(4)
C7 C6 C11 117.6(4)
C7 C6 C3 120.9(5)
C11 C6 C3 121.3(4)
C8 C7 C6 121.8(5)
C7 C8 C9 120.2(5)
C10 C9 C8 118.3(5)
C11 C10 C9 121.3(5)
C10 C11 C6 120.8(4)
C17 C12 C13 119.0(5)
C17 C12 C5 119.9(4)
C13 C12 C5 120.9(5)
C14 C13 C12 120.1(5)
C15 C14 C13 120.7(5)
C14 C15 C16 119.8(5)
C15 C16 C17 120.0(5)
C12 C17 C16 120.4(5)
N2 C18 C19 110.3(4)
N2 C18 C27 112.6(5)
C19 C18 C27 110.8(5)
C20 C19 C18 122.4(5)
C19 C20 C21 120.9(5)
C22 C21 C26 119.5(5)
C22 C21 C20 122.5(5)
C26 C21 C20 117.9(5)
C21 C22 C23 121.8(5)
C24 C23 C22 119.4(5)
C23 C24 C25 120.3(5)
C26 C25 C24 121.7(4)
C26 C25 S1 121.4(4)
C24 C25 S1 116.8(4)
N2 C26 C25 123.3(4)
N2 C26 C21 119.3(4)
C25 C26 C21 117.4(4)

loop_
_geom_bond_atom_site_label_1
_geom_bond_atom_site_label_2
_geom_bond_distance
S1 O1 1.413(3)
S1 O2 1.429(3)
S1 N1 1.654(4)
S1 C25 1.733(5)
N1 C5 1.454(6)
N1 C1 1.497(6)
C1 N2 1.442(6)
C1 C2 1.502(7)
N2 C26 1.371(6)
N2 C18 1.457(6)
C2 C3 1.532(7)
C3 C4 1.497(7)
C3 C6 1.503(7)
C4 C5 1.328(7)
C5 C12 1.479(7)
C6 C7 1.385(7)
C6 C11 1.393(7)
C7 C8 1.370(7)
C8 C9 1.390(7)
C9 C10 1.385(7)
C10 C11 1.366(7)
C12 C17 1.372(7)
C12 C13 1.389(7)
C13 C14 1.380(7)
C14 C15 1.362(8)
C15 C16 1.372(7)
C16 C17 1.393(7)
C18 C19 1.498(8)
C18 C27 1.511(9)
C19 C20 1.308(8)
C20 C21 1.455(7)
C21 C22 1.384(8)
C21 C26 1.414(7)
C22 C23 1.387(8)
C23 C24 1.351(7)
C24 C25 1.399(7)
C25 C26 1.395(7)

loop_
_geom_torsion_atom_site_label_1
_geom_torsion_atom_site_label_2
_geom_torsion_atom_site_label_3
_geom_torsion_atom_site_label_4
_geom_torsion
O1 S1 N1 C5 -59.7(4)
O2 S1 N1 C5 68.9(3)
C25 S1 N1 C5 -175.6(3)
O1 S1 N1 C1 66.3(4)
O2 S1 N1 C1 -165.1(3)
C25 S1 N1 C1 -49.7(4)
C5 N1 C1 N2 -173.5(4)
S1 N1 C1 N2 60.4(5)
C5 N1 C1 C2 57.2(5)
S1 N1 C1 C2 -69.0(5)
N1 C1 N2 C26 -36.4(6)
C2 C1 N2 C26 92.1(6)
N1 C1 N2 C18 134.0(4)
C2 C1 N2 C18 -97.5(5)
N2 C1 C2 C3 173.3(4)
N1 C1 C2 C3 -59.0(5)
C1 C2 C3 C4 31.1(6)
C1 C2 C3 C6 159.1(4)
C6 C3 C4 C5 -130.6(5)
C2 C3 C4 C5 -3.7(7)
C3 C4 C5 N1 1.6(8)
C3 C4 C5 C12 -171.7(5)
C1 N1 C5 C4 -27.4(6)
S1 N1 C5 C4 101.1(5)
C1 N1 C5 C12 146.6(4)
S1 N1 C5 C12 -84.9(4)
C4 C3 C6 C7 -133.5(5)
C2 C3 C6 C7 98.5(5)
C4 C3 C6 C11 51.3(6)
C2 C3 C6 C11 -76.7(6)
C11 C6 C7 C8 1.3(7)
C3 C6 C7 C8 -174.1(4)
C6 C7 C8 C9 -0.4(7)
C7 C8 C9 C10 -0.3(7)
C8 C9 C10 C11 0.1(8)
C9 C10 C11 C6 0.8(8)
C7 C6 C11 C10 -1.5(7)
C3 C6 C11 C10 173.9(4)
C4 C5 C12 C17 141.3(5)
N1 C5 C12 C17 -32.4(6)
C4 C5 C12 C13 -34.0(7)
N1 C5 C12 C13 152.3(5)
C17 C12 C13 C14 -0.1(8)
C5 C12 C13 C14 175.2(5)
C12 C13 C14 C15 0.6(8)
C13 C14 C15 C16 -0.3(8)
C14 C15 C16 C17 -0.5(8)
C13 C12 C17 C16 -0.7(7)
C5 C12 C17 C16 -176.1(5)
C15 C16 C17 C12 1.1(8)
C26 N2 C18 C19 -32.4(7)
C1 N2 C18 C19 157.1(4)
C26 N2 C18 C27 92.0(6)
C1 N2 C18 C27 -78.5(6)
N2 C18 C19 C20 24.4(8)
C27 C18 C19 C20 -101.1(7)
C18 C19 C20 C21 -5.0(9)
C19 C20 C21 C22 174.2(6)
C19 C20 C21 C26 -9.2(8)
C26 C21 C22 C23 -0.2(9)
C20 C21 C22 C23 176.4(5)
C21 C22 C23 C24 -0.2(9)
C22 C23 C24 C25 -0.1(8)
C23 C24 C25 C26 0.9(8)
C23 C24 C25 S1 -176.0(4)
O1 S1 C25 C26 -97.1(4)
O2 S1 C25 C26 134.0(4)
N1 S1 C25 C26 21.2(4)
O1 S1 C25 C24 79.8(4)
O2 S1 C25 C24 -49.1(4)
N1 S1 C25 C24 -162.0(4)
C1 N2 C26 C25 7.7(7)
C18 N2 C26 C25 -162.1(5)
C1 N2 C26 C21 -169.2(5)
C18 N2 C26 C21 21.0(7)
C24 C25 C26 N2 -178.3(4)
S1 C25 C26 N2 -1.6(7)
C24 C25 C26 C21 -1.3(7)
S1 C25 C26 C21 175.4(4)
C22 C21 C26 N2 178.1(5)
C20 C21 C26 N2 1.3(7)
C22 C21 C26 C25 1.0(7)
C20 C21 C26 C25 -175.8(5)
